data_7121523
loop_
_publ_author_name
'Saito, Yuki'
'Higuchi, Masayuki'
'Yoshioka, Shota'
'Senboku, Hisanori'
'Inokuma, Yasuhide'

_publ_section_title
;
 Bioinspired synthesis of pentalene-based chromophores from an oligoketone
 chain.
;
_journal_issue 50
_journal_name_full 'Chemical communications (Cambridge, England)'
_journal_page_first 6788
_journal_page_last 6791
_journal_paper_doi 10.1039/c8cc02379d
_journal_volume 54
_journal_year 2018
_chemical_formula_moiety 'C17 H18 N2 O'
_chemical_formula_sum 'C17 H18 N2 O'
_chemical_formula_weight 266.33
_space_group_crystal_system orthorhombic
_space_group_IT_number 33
_space_group_name_Hall 'P 2c -2n'
_space_group_name_H-M_alt 'P n a 21'
_symmetry_space_group_name_Hall 'P 2c -2n'
_symmetry_space_group_name_H-M 'P n a 21'
_atom_sites_solution_hydrogens geom
_audit_creation_method SHELXL-2017/1
_audit_update_record
;
2018-03-13 deposited with the CCDC.
2018-04-17 downloaded from the CCDC.
;
_cell_angle_alpha 90
_cell_angle_beta 90
_cell_angle_gamma 90
_cell_formula_units_Z 4
_cell_length_a 12.1379(9)
_cell_length_b 7.1688(5)
_cell_length_c 16.6494(10)
_cell_measurement_reflns_used 5897
_cell_measurement_temperature 123(2)
_cell_measurement_theta_max 27.45
_cell_measurement_theta_min 2.21
_cell_volume 1448.73(17)
_computing_structure_refinement 'SHELXL-2017/1 (Sheldrick, 2017)'
_diffrn_ambient_temperature 123(2)
_diffrn_detector 'Image Plate'
_diffrn_detector_area_resol_mean 10
_diffrn_detector_type 'Rigaku IP'
_diffrn_measured_fraction_theta_full 1.000
_diffrn_measured_fraction_theta_max 0.999
_diffrn_measurement_device 'four-circle diffractometer'
_diffrn_measurement_device_type RAPID
_diffrn_measurement_method '\w scans'
_diffrn_radiation_monochromator graphite
_diffrn_radiation_probe x-ray
_diffrn_radiation_type MoK\a
_diffrn_radiation_wavelength 0.71075
_diffrn_reflns_av_R_equivalents 0.0349
_diffrn_reflns_av_unetI/netI 0.0290
_diffrn_reflns_Laue_measured_fraction_full 1.000
_diffrn_reflns_Laue_measured_fraction_max 0.999
_diffrn_reflns_limit_h_max 15
_diffrn_reflns_limit_h_min -15
_diffrn_reflns_limit_k_max 9
_diffrn_reflns_limit_k_min -9
_diffrn_reflns_limit_l_max 21
_diffrn_reflns_limit_l_min -21
_diffrn_reflns_number 12981
_diffrn_reflns_point_group_measured_fraction_full 0.999
_diffrn_reflns_point_group_measured_fraction_max 0.995
_diffrn_reflns_theta_full 25.242
_diffrn_reflns_theta_max 27.449
_diffrn_reflns_theta_min 2.447
_diffrn_source 'sealed X-ray tube'
_exptl_absorpt_coefficient_mu 0.077
_exptl_absorpt_correction_T_max 1.0000
_exptl_absorpt_correction_T_min 0.7373
_exptl_absorpt_correction_type multi-scan
_exptl_absorpt_process_details 'ABSCOR(Rigaku, 1995)'
_exptl_crystal_colour yellow
_exptl_crystal_density_diffrn 1.221
_exptl_crystal_density_method 'not measured'
_exptl_crystal_description block
_exptl_crystal_F_000 568
_exptl_crystal_size_max 0.290
_exptl_crystal_size_mid 0.180
_exptl_crystal_size_min 0.090
_refine_diff_density_max 0.192
_refine_diff_density_min -0.145
_refine_diff_density_rms 0.034
_refine_ls_abs_structure_details
;
 Flack x determined using 1254 quotients [(I+)-(I-)]/[(I+)+(I-)]
 (Parsons, Flack and Wagner, Acta Cryst. B69 (2013) 249-259).
;
_refine_ls_abs_structure_Flack -0.2(5)
_refine_ls_extinction_method none
_refine_ls_goodness_of_fit_ref 1.035
_refine_ls_hydrogen_treatment constr
_refine_ls_matrix_type full
_refine_ls_number_parameters 187
_refine_ls_number_reflns 3297
_refine_ls_number_restraints 1
_refine_ls_restrained_S_all 1.035
_refine_ls_R_factor_all 0.0399
_refine_ls_R_factor_gt 0.0335
_refine_ls_shift/su_max 0.000
_refine_ls_shift/su_mean 0.000
_refine_ls_structure_factor_coef Fsqd
_refine_ls_weighting_details 'w=1/[\s^2^(Fo^2^)+(0.0482P)^2^] where P=(Fo^2^+2Fc^2^)/3'
_refine_ls_weighting_scheme calc
_refine_ls_wR_factor_gt 0.0756
_refine_ls_wR_factor_ref 0.0776
_reflns_Friedel_coverage 0.925
_reflns_Friedel_fraction_full 0.998
_reflns_Friedel_fraction_max 0.990
_reflns_number_gt 2949
_reflns_number_total 3297
_reflns_threshold_expression 'I > 2\s(I)'
_cod_data_source_file c8cc02379d2.cif
_cod_data_source_block f2plus_CCDC1
_cod_depositor_comments 'Adding full bibliography for 7121521--7121523.cif.'
_cod_database_code 7121523
_shelx_shelxl_version_number 2017/1
_shelx_space_group_comment
;
The symmetry employed for this shelxl refinement is uniquely defined
by the following loop, which should always be used as a source of
symmetry information in preference to the above space-group names.
They are only intended as comments.
;
_shelx_estimated_absorpt_t_min 0.978
_shelx_estimated_absorpt_t_max 0.993

loop_
_space_group_symop_operation_xyz
'x, y, z'
'-x, -y, z+1/2'
'-x+1/2, y+1/2, z+1/2'
'x+1/2, -y+1/2, z'

loop_
_atom_site_label
_atom_site_type_symbol
_atom_site_fract_x
_atom_site_fract_y
_atom_site_fract_z
_atom_site_U_iso_or_equiv
_atom_site_adp_type
_atom_site_occupancy
_atom_site_site_symmetry_order
_atom_site_calc_flag
_atom_site_refinement_flags_posn
_atom_site_refinement_flags_adp
C1 C 0.44095(15) 0.1059(3) 0.52715(11) 0.0200(4) Uani 1 1 d . .
C2 C 0.46915(15) 0.2210(2) 0.60277(11) 0.0193(4) Uani 1 1 d . .
C3 C 0.40722(16) 0.4051(3) 0.59064(11) 0.0189(4) Uani 1 1 d . .
C4 C 0.35095(15) 0.3992(2) 0.52014(11) 0.0178(4) Uani 1 1 d . .
C5 C 0.28188(14) 0.5145(3) 0.46859(10) 0.0179(4) Uani 1 1 d . .
C6 C 0.27710(15) 0.4186(2) 0.38522(11) 0.0186(4) Uani 1 1 d . .
C7 C 0.33905(16) 0.2357(3) 0.39912(11) 0.0195(4) Uani 1 1 d . .
C8 C 0.37409(16) 0.2282(2) 0.47554(11) 0.0188(4) Uani 1 1 d . .
O1 O 0.47031(13) -0.05420(18) 0.51502(9) 0.0284(3) Uani 1 1 d . .
C9 C 0.4301(2) 0.1189(3) 0.67860(11) 0.0311(5) Uani 1 1 d . .
H1 H 0.446137 0.195470 0.725944 0.047 Uiso 1 1 calc R U
H2 H 0.468716 -0.000719 0.683140 0.047 Uiso 1 1 calc R U
H3 H 0.350596 0.096709 0.675157 0.047 Uiso 1 1 calc R U
C10 C 0.59417(17) 0.2497(3) 0.60513(14) 0.0299(5) Uani 1 1 d . .
H4 H 0.617762 0.315967 0.556606 0.045 Uiso 1 1 calc R U
H5 H 0.630980 0.128172 0.607673 0.045 Uiso 1 1 calc R U
H6 H 0.613761 0.323320 0.652629 0.045 Uiso 1 1 calc R U
C11 C 0.42015(19) 0.5596(3) 0.65035(12) 0.0275(5) Uani 1 1 d . .
H7 H 0.420280 0.679698 0.622240 0.041 Uiso 1 1 calc R U
H8 H 0.489842 0.544068 0.679308 0.041 Uiso 1 1 calc R U
H9 H 0.358807 0.556177 0.688587 0.041 Uiso 1 1 calc R U
C12 C 0.22412(16) 0.6708(2) 0.48783(11) 0.0205(4) Uani 1 1 d . .
C13 C 0.21226(18) 0.7396(3) 0.56836(12) 0.0252(4) Uani 1 1 d . .
N1 N 0.19665(18) 0.7944(3) 0.63205(12) 0.0378(5) Uani 1 1 d . .
C14 C 0.16232(17) 0.7792(3) 0.43002(13) 0.0249(4) Uani 1 1 d . .
N2 N 0.11501(17) 0.8715(3) 0.38566(12) 0.0367(5) Uani 1 1 d . .
C15 C 0.15796(17) 0.3748(3) 0.35958(12) 0.0239(4) Uani 1 1 d . .
H10 H 0.158630 0.308864 0.308021 0.036 Uiso 1 1 calc R U
H11 H 0.116580 0.491490 0.354020 0.036 Uiso 1 1 calc R U
H12 H 0.122855 0.296217 0.400374 0.036 Uiso 1 1 calc R U
C16 C 0.33574(18) 0.5383(3) 0.32121(12) 0.0252(4) Uani 1 1 d . .
H13 H 0.412086 0.560678 0.337761 0.038 Uiso 1 1 calc R U
H14 H 0.297347 0.657792 0.315545 0.038 Uiso 1 1 calc R U
H15 H 0.335066 0.472338 0.269647 0.038 Uiso 1 1 calc R U
C17 C 0.35804(18) 0.0961(3) 0.33421(12) 0.0266(5) Uani 1 1 d . .
H16 H 0.397387 -0.011764 0.356265 0.040 Uiso 1 1 calc R U
H17 H 0.402167 0.152746 0.291385 0.040 Uiso 1 1 calc R U
H18 H 0.287043 0.055404 0.312318 0.040 Uiso 1 1 calc R U

loop_
_atom_site_aniso_label
_atom_site_aniso_U_11
_atom_site_aniso_U_22
_atom_site_aniso_U_33
_atom_site_aniso_U_23
_atom_site_aniso_U_13
_atom_site_aniso_U_12
C1 0.0184(9) 0.0216(9) 0.0201(9) 0.0002(8) 0.0018(8) -0.0006(7)
C2 0.0197(9) 0.0195(8) 0.0186(8) 0.0011(8) -0.0015(8) 0.0009(7)
C3 0.0173(9) 0.0206(8) 0.0188(8) -0.0005(7) 0.0020(7) 0.0007(7)
C4 0.0173(9) 0.0181(8) 0.0181(8) 0.0000(8) 0.0017(7) -0.0006(7)
C5 0.0161(8) 0.0204(8) 0.0171(8) 0.0007(7) 0.0002(7) -0.0032(7)
C6 0.0188(9) 0.0207(9) 0.0164(8) -0.0016(7) -0.0010(7) 0.0004(7)
C7 0.0172(9) 0.0210(8) 0.0203(8) -0.0015(8) 0.0013(7) -0.0015(7)
C8 0.0178(8) 0.0177(8) 0.0208(8) -0.0009(8) 0.0006(8) -0.0008(7)
O1 0.0340(9) 0.0205(7) 0.0306(7) -0.0027(6) -0.0035(6) 0.0062(6)
C9 0.0440(14) 0.0288(11) 0.0206(9) 0.0035(9) -0.0003(9) 0.0001(10)
C10 0.0217(11) 0.0310(10) 0.0369(11) -0.0089(10) -0.0052(9) 0.0022(8)
C11 0.0306(12) 0.0275(10) 0.0243(9) -0.0081(9) -0.0087(8) 0.0049(9)
C12 0.0204(10) 0.0195(9) 0.0215(9) -0.0002(8) -0.0010(7) -0.0002(7)
C13 0.0253(11) 0.0212(9) 0.0292(11) -0.0018(8) -0.0011(8) 0.0053(8)
N1 0.0372(12) 0.0433(11) 0.0329(10) -0.0132(9) -0.0021(8) 0.0134(9)
C14 0.0230(10) 0.0234(9) 0.0282(9) -0.0006(8) 0.0011(9) 0.0010(9)
N2 0.0342(11) 0.0344(10) 0.0415(11) 0.0095(9) -0.0061(9) 0.0064(9)
C15 0.0208(10) 0.0256(9) 0.0253(9) -0.0033(8) -0.0040(8) -0.0008(8)
C16 0.0276(11) 0.0273(10) 0.0206(9) 0.0006(8) 0.0021(8) -0.0021(9)
C17 0.0280(11) 0.0294(11) 0.0225(10) -0.0077(8) -0.0008(8) 0.0016(8)

loop_
_atom_type_symbol
_atom_type_description
_atom_type_scat_dispersion_real
_atom_type_scat_dispersion_imag
_atom_type_scat_source
C C 0.0033 0.0016 'International Tables Vol C Tables 4.2.6.8 and 6.1.1.4'
H H 0.0000 0.0000 'International Tables Vol C Tables 4.2.6.8 and 6.1.1.4'
N N 0.0061 0.0033 'International Tables Vol C Tables 4.2.6.8 and 6.1.1.4'
O O 0.0106 0.0060 'International Tables Vol C Tables 4.2.6.8 and 6.1.1.4'

loop_
_geom_angle_atom_site_label_1
_geom_angle_atom_site_label_2
_geom_angle_atom_site_label_3
_geom_angle
O1 C1 C8 128.74(17)
O1 C1 C2 125.02(18)
C8 C1 C2 106.25(15)
C3 C2 C10 111.95(16)
C3 C2 C9 111.59(16)
C10 C2 C9 110.41(17)
C3 C2 C1 104.13(15)
C10 C2 C1 108.20(16)
C9 C2 C1 110.34(15)
C4 C3 C11 130.49(18)
C4 C3 C2 109.51(16)
C11 C3 C2 119.90(16)
C3 C4 C5 141.33(18)
C3 C4 C8 111.62(16)
C5 C4 C8 106.69(15)
C12 C5 C4 128.70(17)
C12 C5 C6 123.85(16)
C4 C5 C6 107.31(15)
C7 C6 C15 109.20(15)
C7 C6 C16 110.76(16)
C15 C6 C16 110.81(16)
C7 C6 C5 103.08(14)
C15 C6 C5 111.95(15)
C16 C6 C5 110.79(15)
C8 C7 C17 127.67(18)
C8 C7 C6 109.48(16)
C17 C7 C6 122.82(17)
C7 C8 C4 112.79(16)
C7 C8 C1 138.74(18)
C4 C8 C1 108.02(15)
C2 C9 H1 109.5
C2 C9 H2 109.5
H1 C9 H2 109.5
C2 C9 H3 109.5
H1 C9 H3 109.5
H2 C9 H3 109.5
C2 C10 H4 109.5
C2 C10 H5 109.5
H4 C10 H5 109.5
C2 C10 H6 109.5
H4 C10 H6 109.5
H5 C10 H6 109.5
C3 C11 H7 109.5
C3 C11 H8 109.5
H7 C11 H8 109.5
C3 C11 H9 109.5
H7 C11 H9 109.5
H8 C11 H9 109.5
C5 C12 C13 123.68(17)
C5 C12 C14 123.57(16)
C13 C12 C14 112.64(16)
N1 C13 C12 176.2(2)
N2 C14 C12 177.2(2)
C6 C15 H10 109.5
C6 C15 H11 109.5
H10 C15 H11 109.5
C6 C15 H12 109.5
H10 C15 H12 109.5
H11 C15 H12 109.5
C6 C16 H13 109.5
C6 C16 H14 109.5
H13 C16 H14 109.5
C6 C16 H15 109.5
H13 C16 H15 109.5
H14 C16 H15 109.5
C7 C17 H16 109.5
C7 C17 H17 109.5
H16 C17 H17 109.5
C7 C17 H18 109.5
H16 C17 H18 109.5
H17 C17 H18 109.5

loop_
_geom_bond_atom_site_label_1
_geom_bond_atom_site_label_2
_geom_bond_distance
C1 O1 1.219(2)
C1 C8 1.472(3)
C1 C2 1.544(3)
C2 C3 1.532(3)
C2 C10 1.532(3)
C2 C9 1.534(3)
C3 C4 1.359(3)
C3 C11 1.497(3)
C4 C5 1.457(3)
C4 C8 1.460(3)
C5 C12 1.360(3)
C5 C6 1.550(2)
C6 C7 1.529(3)
C6 C15 1.540(3)
C6 C16 1.542(3)
C7 C8 1.343(3)
C7 C17 1.491(3)
C9 H1 0.9800
C9 H2 0.9800
C9 H3 0.9800
C10 H4 0.9800
C10 H5 0.9800
C10 H6 0.9800
C11 H7 0.9800
C11 H8 0.9800
C11 H9 0.9800
C12 C13 1.436(3)
C12 C14 1.446(3)
C13 N1 1.146(3)
C14 N2 1.146(3)
C15 H10 0.9800
C15 H11 0.9800
C15 H12 0.9800
C16 H13 0.9800
C16 H14 0.9800
C16 H15 0.9800
C17 H16 0.9800
C17 H17 0.9800
C17 H18 0.9800

loop_
_geom_torsion_atom_site_label_1
_geom_torsion_atom_site_label_2
_geom_torsion_atom_site_label_3
_geom_torsion_atom_site_label_4
_geom_torsion
O1 C1 C2 C3 -176.51(18)
C8 C1 C2 C3 3.66(19)
O1 C1 C2 C10 64.2(2)
C8 C1 C2 C10 -115.58(18)
O1 C1 C2 C9 -56.6(3)
C8 C1 C2 C9 123.53(17)
C10 C2 C3 C4 117.19(19)
C9 C2 C3 C4 -118.49(19)
C1 C2 C3 C4 0.5(2)
C10 C2 C3 C11 -59.6(2)
C9 C2 C3 C11 64.7(2)
C1 C2 C3 C11 -176.27(17)
C11 C3 C4 C5 -0.1(4)
C2 C3 C4 C5 -176.5(2)
C11 C3 C4 C8 171.7(2)
C2 C3 C4 C8 -4.7(2)
C3 C4 C5 C12 -20.1(4)
C8 C4 C5 C12 167.87(18)
C3 C4 C5 C6 164.1(2)
C8 C4 C5 C6 -7.88(19)
C12 C5 C6 C7 -170.67(17)
C4 C5 C6 C7 5.33(19)
C12 C5 C6 C15 -53.4(2)
C4 C5 C6 C15 122.57(17)
C12 C5 C6 C16 70.8(2)
C4 C5 C6 C16 -113.19(17)
C15 C6 C7 C8 -119.79(18)
C16 C6 C7 C8 117.92(18)
C5 C6 C7 C8 -0.6(2)
C15 C6 C7 C17 62.1(2)
C16 C6 C7 C17 -60.2(2)
C5 C6 C7 C17 -178.71(17)
C17 C7 C8 C4 173.50(18)
C6 C7 C8 C4 -4.5(2)
C17 C7 C8 C1 2.4(4)
C6 C7 C8 C1 -175.5(2)
C3 C4 C8 C7 -166.67(17)
C5 C4 C8 C7 8.0(2)
C3 C4 C8 C1 7.1(2)
C5 C4 C8 C1 -178.21(15)
O1 C1 C8 C7 -14.9(4)
C2 C1 C8 C7 164.9(2)
O1 C1 C8 C4 173.79(19)
C2 C1 C8 C4 -6.40(19)
C4 C5 C12 C13 -7.2(3)
C6 C5 C12 C13 167.96(19)
C4 C5 C12 C14 176.85(19)
C6 C5 C12 C14 -8.0(3)
